data_7034705
loop_
_publ_author_name
'Frost, Jamie M.'
'Stirling, Robert J.'
'Sanz, Sergio'
'Vyas, Nidhi'
'Nichol, Gary S.'
'Rajaraman, Gopalan'
'Brechin, Euan K.'

_publ_section_title
;
 Turning a &quot;useless&quot; ligand into a &quot;useful&quot; ligand: a
 magneto-structural study of an unusual family of Cu(II) wheels derived
 from functionalised phenolic oximes.
;
_journal_issue 22
_journal_name_full 'Dalton transactions (Cambridge, England : 2003)'
_journal_page_first 10177
_journal_page_last 10187
_journal_paper_doi 10.1039/c5dt00884k
_journal_volume 44
_journal_year 2015
_chemical_formula_moiety 'C56 H76 Cu6 N8 O16'
_chemical_formula_sum 'C56 H76 Cu6 N8 O16'
_chemical_formula_weight 1498.48
_chemical_name_systematic
;
 ?
;
_space_group_crystal_system monoclinic
_space_group_IT_number 15
_space_group_name_Hall '-C 2yc'
_space_group_name_H-M_alt 'C 1 2/c 1'
_symmetry_space_group_name_Hall '-C 2yc'
_symmetry_space_group_name_H-M 'C 1 2/c 1'
_atom_sites_solution_hydrogens geom
_atom_sites_solution_primary iterative
_audit_creation_date 2014-02-12
_audit_creation_method
;
Olex2 1.2
(compiled 2013.12.10 svn.r2850 for OlexSys, GUI svn.r4736)
;
_audit_update_record
;
2015-03-27 deposited with the CCDC.
2015-04-02 downloaded from the CCDC.
;
_cell_angle_alpha 90
_cell_angle_beta 104.153(2)
_cell_angle_gamma 90
_cell_formula_units_Z 4
_cell_length_a 14.5984(3)
_cell_length_b 26.6204(7)
_cell_length_c 18.8428(4)
_cell_measurement_reflns_used 11838
_cell_measurement_temperature 120.0
_cell_measurement_theta_max 74.6490
_cell_measurement_theta_min 3.7910
_cell_volume 7100.3(3)
_computing_cell_refinement
;
CrysAlisPro, Agilent Technologies,
Version 1.171.36.32 (release 02-08-2013 CrysAlis171 .NET)
(compiled Aug  2 2013,16:46:58)
;
_computing_data_collection
;
CrysAlisPro, Agilent Technologies,
Version 1.171.36.32 (release 02-08-2013 CrysAlis171 .NET)
(compiled Aug  2 2013,16:46:58)
;
_computing_data_reduction
;
CrysAlisPro, Agilent Technologies,
Version 1.171.36.32 (release 02-08-2013 CrysAlis171 .NET)
(compiled Aug  2 2013,16:46:58)
;
_computing_molecular_graphics 'Olex2 (Dolomanov et al., 2009)'
_computing_publication_material 'Olex2 (Dolomanov et al., 2009)'
_computing_structure_refinement 'XL (Sheldrick, 2008)'
_computing_structure_solution
;
Superflip (Palatinus & Chapuis, 2007;Palatinus & van der Lee, 2008;
Palatinus et al., 2012)
;
_diffrn_ambient_temperature 120.0
_diffrn_detector_area_resol_mean 10.3147
_diffrn_measured_fraction_theta_full 1.000
_diffrn_measured_fraction_theta_max 0.985
_diffrn_measurement_device_type 'Agilent Technologies SuperNova'
_diffrn_measurement_method '\w scans'
_diffrn_orient_matrix_UB_11 0.0927246000
_diffrn_orient_matrix_UB_12 0.0239937000
_diffrn_orient_matrix_UB_13 -0.0085632000
_diffrn_orient_matrix_UB_21 -0.0480045000
_diffrn_orient_matrix_UB_22 0.0519058000
_diffrn_orient_matrix_UB_23 -0.0101383000
_diffrn_orient_matrix_UB_31 0.0306523000
_diffrn_orient_matrix_UB_32 0.0088225000
_diffrn_orient_matrix_UB_33 0.0833000000
_diffrn_radiation_monochromator mirror
_diffrn_radiation_type CuK\a
_diffrn_radiation_wavelength 1.54184
_diffrn_reflns_av_R_equivalents 0.0474
_diffrn_reflns_av_unetI/netI 0.0298
_diffrn_reflns_Laue_measured_fraction_full 1.000
_diffrn_reflns_Laue_measured_fraction_max 0.985
_diffrn_reflns_limit_h_max 18
_diffrn_reflns_limit_h_min -18
_diffrn_reflns_limit_k_max 33
_diffrn_reflns_limit_k_min -33
_diffrn_reflns_limit_l_max 23
_diffrn_reflns_limit_l_min -19
_diffrn_reflns_number 44755
_diffrn_reflns_point_group_measured_fraction_full 1.000
_diffrn_reflns_point_group_measured_fraction_max 0.985
_diffrn_reflns_theta_full 67.684
_diffrn_reflns_theta_max 76.802
_diffrn_reflns_theta_min 3.320
_diffrn_source 'SuperNova (Cu) X-ray Source'
_exptl_absorpt_coefficient_mu 2.487
_exptl_absorpt_correction_T_max 0.998
_exptl_absorpt_correction_T_min 0.988
_exptl_absorpt_correction_type gaussian
_exptl_absorpt_process_details
;
CrysAlisPro, Agilent Technologies,
Version 1.171.36.32 (release 02-08-2013 CrysAlis171 .NET)
(compiled Aug  2 2013,16:46:58)
Numerical absorption correction based on gaussian integration over
            a multifaceted crystal model
;
_exptl_crystal_colour black
_exptl_crystal_colour_primary black
_exptl_crystal_density_diffrn 1.402
_exptl_crystal_description needle
_exptl_crystal_F_000 3080
_exptl_crystal_recrystallization_method 'Diffusion of hexane into a methanol solution'
_exptl_crystal_size_max 0.2685
_exptl_crystal_size_mid 0.0398
_exptl_crystal_size_min 0.0303
_platon_squeeze_details '2.6 molecules of hexane per asymmetric unit'
_refine_diff_density_max 1.116
_refine_diff_density_min -0.769
_refine_diff_density_rms 0.074
_refine_ls_extinction_method none
_refine_ls_goodness_of_fit_ref 1.056
_refine_ls_hydrogen_treatment mixed
_refine_ls_matrix_type full
_refine_ls_number_parameters 422
_refine_ls_number_reflns 7393
_refine_ls_number_restraints 40
_refine_ls_restrained_S_all 1.080
_refine_ls_R_factor_all 0.0610
_refine_ls_R_factor_gt 0.0486
_refine_ls_shift/su_max 0.002
_refine_ls_shift/su_mean 0.000
_refine_ls_structure_factor_coef Fsqd
_refine_ls_weighting_details 'w=1/[\s^2^(Fo^2^)+(0.0763P)^2^+11.4089P] where P=(Fo^2^+2Fc^2^)/3'
_refine_ls_weighting_scheme calc
_refine_ls_wR_factor_gt 0.1316
_refine_ls_wR_factor_ref 0.1410
_reflns_Friedel_coverage 0.000
_reflns_number_gt 5830
_reflns_number_total 7393
_reflns_threshold_expression 'I > 2\s(I)'
_cod_data_source_file c5dt00884k2.cif
_cod_data_source_block eb4022
_cod_depositor_comments 'Adding full bibliography for 7034701--7034709.cif.'
_cod_database_code 7034705
_shelxl_version_number 2013-4
_chemical_oxdiff_formula 'C30 H30 N8 O20 Cu'
_chemical_oxdiff_usercomment '@ 120 K JF2966.2'
_shelx_space_group_comment
;
The symmetry employed for this shelxl refinement is uniquely defined
by the following loop, which should always be used as a source of
symmetry information in preference to the above space-group names.
They are only intended as comments.
;
_reflns_odcompleteness_completeness 99.97
_reflns_odcompleteness_iscentric 1
_reflns_odcompleteness_theta 74.33
_olex2_refinement_description
;
1. Fixed Uiso
 At 1.2 times of:
  All C(H) groups, H8' of O8', H4 of O4, All C(H,H) groups
 At 1.5 times of:
  All C(H,H,H) groups, H8 of O8
2. Restrained distances
 C28'-C27' \\sim C28-C27
 with sigma of 0.02
 O8-C28 \\sim O8'-C28' \\sim O4-C14
 with sigma of 0.02
3. Uiso/Uaniso restraints and constraints
Uanis(C28') \\sim Ueq, Uanis(C28) \\sim Ueq: with sigma of 0.01 and sigma for
terminal atoms of 0.1
Uanis(O8') \\sim Ueq: with sigma of 0.005 and sigma for terminal atoms of 0.01
4. Rigid body (RIGU) restrains
 C28, O8, C27
 with sigma for 1-2 distances of 0.004 and sigma for 1-3 distances of 0.004
 C27', C28', O8'
 with sigma for 1-2 distances of 0.004 and sigma for 1-3 distances of 0.004
5. Others
 Sof(O8')=Sof(H8')=Sof(C27')=Sof(H27C)=Sof(H27D)=Sof(C28')=Sof(H28C)=Sof(H28D)=
 1-FVAR(1)
 Sof(O8)=Sof(H8)=Sof(C27)=Sof(H27A)=Sof(H27B)=Sof(C28)=Sof(H28A)=Sof(H28B)=
 FVAR(1)
6.a Secondary CH2 refined with riding coordinates:
 C10(H10A,H10B), C11(H11A,H11B), C12(H12A,H12B), C13(H13A,H13B), C14(H14A,
 H14B), C24(H24A,H24B), C25(H25A,H25B), C26(H26A,H26B), C27(H27A,H27B),
 C27'(H27C,H27D), C28(H28A,H28B), C28'(H28C,H28D)
6.b Aromatic/amide H refined with riding coordinates:
 C3(H3), C5(H5), C17(H17), C19(H19)
6.c Tetrahedral OH refined with riding coordinates:
 O8'(H8')
6.d Idealised Me refined as rotating group:
 C8(H8A,H8B,H8C), C9(H9A,H9B,H9C), C22(H22A,H22B,H22C), C23(H23A,H23B,H23C)
6.e Idealised tetrahedral OH refined as rotating group:
 O4(H4), O8(H8)
;

loop_
_space_group_symop_operation_xyz
'x, y, z'
'-x, y, -z+1/2'
'x+1/2, y+1/2, z'
'-x+1/2, y+1/2, -z+1/2'
'-x, -y, -z'
'x, -y, z-1/2'
'-x+1/2, -y+1/2, -z'
'x+1/2, -y+1/2, z-1/2'

loop_
_atom_site_label
_atom_site_type_symbol
_atom_site_fract_x
_atom_site_fract_y
_atom_site_fract_z
_atom_site_U_iso_or_equiv
_atom_site_adp_type
_atom_site_occupancy
_atom_site_site_symmetry_order
_atom_site_calc_flag
_atom_site_refinement_flags_posn
_atom_site_refinement_flags_adp
_atom_site_refinement_flags_occupancy
_atom_site_disorder_assembly
_atom_site_disorder_group
Cu1 Cu 0.74940(3) 0.57681(2) 0.32031(3) 0.04394(15) Uani 1 1 d . . . . .
Cu2 Cu 0.54444(3) 0.57034(2) 0.35431(3) 0.03710(13) Uani 1 1 d . . . . .
Cu3 Cu 0.31878(3) 0.55830(2) 0.34498(3) 0.04396(15) Uani 1 1 d . . . . .
O1 O 0.65765(16) 0.61125(10) 0.36996(13) 0.0448(5) Uani 1 1 d . . . . .
O2 O 0.36908(16) 0.61611(10) 0.30968(15) 0.0495(6) Uani 1 1 d . . . . .
O3 O 0.79690(15) 0.57426(11) 0.23124(13) 0.0483(6) Uani 1 1 d . . . . .
O4 O 0.8401(2) 0.52667(15) 0.41443(19) 0.0717(9) Uani 1 1 d . . . . .
H4 H 0.8500 0.4966 0.4049 0.086 Uiso 1 1 calc GR . . . .
O5 O 0.44688(14) 0.52858(9) 0.37819(13) 0.0401(5) Uani 1 1 d . . . . .
O6 O 0.66832(16) 0.52305(9) 0.28422(13) 0.0427(5) Uani 1 1 d . . . . .
O7 O 0.2845(2) 0.60947(15) 0.44051(18) 0.0730(9) Uani 1 1 d . . . . .
O8 O 0.1184(8) 0.4874(6) 0.2482(6) 0.131(5) Uani 0.506(14) 1 d . . P A 1
H8 H 0.0895 0.4692 0.2135 0.197 Uiso 0.506(14) 1 calc GR . P A 1
O8' O 0.0491(8) 0.4784(6) 0.3217(9) 0.174(6) Uani 0.494(14) 1 d . U P A 2
H8' H 0.0533 0.4641 0.3621 0.208 Uiso 0.494(14) 1 calc R . P A 2
N1 N 0.46184(19) 0.62781(12) 0.33606(16) 0.0426(6) Uani 1 1 d . . . . .
N2 N 0.8565(2) 0.62202(14) 0.35846(17) 0.0526(8) Uani 1 1 d . . . . .
N3 N 0.60791(17) 0.51179(11) 0.32739(14) 0.0374(6) Uani 1 1 d . . . . .
N4 N 0.25570(18) 0.50934(13) 0.40085(16) 0.0464(7) Uani 1 1 d . . . . .
C1 C 0.6614(3) 0.66210(15) 0.3763(2) 0.0505(9) Uani 1 1 d . . . . .
C2 C 0.7523(3) 0.68423(19) 0.3984(3) 0.0654(12) Uani 1 1 d . . . . .
C3 C 0.7605(4) 0.7361(2) 0.4044(4) 0.0868(18) Uani 1 1 d . . . . .
H3 H 0.8218 0.7506 0.4182 0.104 Uiso 1 1 calc R . . . .
C4 C 0.6825(4) 0.7673(2) 0.3907(4) 0.0858(17) Uani 1 1 d . . . . .
C5 C 0.5941(4) 0.74519(18) 0.3709(3) 0.0672(12) Uani 1 1 d . . . . .
H5 H 0.5400 0.7663 0.3624 0.081 Uiso 1 1 calc R . . . .
C6 C 0.5805(3) 0.69296(15) 0.3628(2) 0.0521(9) Uani 1 1 d . . . . .
C7 C 0.4819(3) 0.67552(14) 0.3398(2) 0.0477(8) Uani 1 1 d . . . . .
C8 C 0.4026(3) 0.71209(17) 0.3218(3) 0.0672(11) Uani 1 1 d . . . . .
H8A H 0.3424 0.6939 0.3104 0.101 Uiso 1 1 calc GR . . . .
H8B H 0.4077 0.7322 0.2794 0.101 Uiso 1 1 calc GR . . . .
H8C H 0.4054 0.7343 0.3638 0.101 Uiso 1 1 calc GR . . . .
C9 C 0.6923(6) 0.8242(2) 0.3956(5) 0.117(3) Uani 1 1 d . . . . .
H9A H 0.7132 0.8367 0.3533 0.176 Uiso 1 1 calc GR . . . .
H9B H 0.7388 0.8333 0.4407 0.176 Uiso 1 1 calc GR . . . .
H9C H 0.6311 0.8391 0.3960 0.176 Uiso 1 1 calc GR . . . .
C10 C 0.8389(3) 0.6534(2) 0.4187(3) 0.0680(13) Uani 1 1 d . . . . .
H10A H 0.8346 0.6312 0.4599 0.082 Uiso 1 1 calc R . . . .
H10B H 0.8937 0.6760 0.4362 0.082 Uiso 1 1 calc R . . . .
C11 C 0.8634(3) 0.65159(18) 0.2932(2) 0.0598(10) Uani 1 1 d . . . . .
H11A H 0.9240 0.6701 0.3037 0.072 Uiso 1 1 calc R . . . .
H11B H 0.8113 0.6763 0.2812 0.072 Uiso 1 1 calc R . . . .
C12 C 0.8576(3) 0.6162(2) 0.2283(2) 0.0625(11) Uani 1 1 d . . . . .
H12A H 0.8333 0.6349 0.1821 0.075 Uiso 1 1 calc R . . . .
H12B H 0.9217 0.6038 0.2287 0.075 Uiso 1 1 calc R . . . .
C13 C 0.9423(3) 0.5906(2) 0.3852(2) 0.0615(11) Uani 1 1 d . . . . .
H13A H 0.9963 0.6126 0.4077 0.074 Uiso 1 1 calc R . . . .
H13B H 0.9577 0.5732 0.3431 0.074 Uiso 1 1 calc R . . . .
C14 C 0.9288(3) 0.5520(2) 0.4407(3) 0.0752(15) Uani 1 1 d . . . . .
H14A H 0.9810 0.5273 0.4491 0.090 Uiso 1 1 calc R . . . .
H14B H 0.9300 0.5688 0.4878 0.090 Uiso 1 1 calc R . . . .
C15 C 0.4601(2) 0.48004(13) 0.39916(17) 0.0375(6) Uani 1 1 d . . . . .
C16 C 0.4033(2) 0.45968(15) 0.44257(17) 0.0423(7) Uani 1 1 d . . . . .
C17 C 0.4138(2) 0.40959(15) 0.46455(19) 0.0476(8) Uani 1 1 d . . . . .
H17 H 0.3742 0.3965 0.4934 0.057 Uiso 1 1 calc R . . . .
C18 C 0.4797(3) 0.37827(14) 0.44594(19) 0.0470(8) Uani 1 1 d . . . . .
C19 C 0.5348(2) 0.39826(14) 0.40246(18) 0.0422(7) Uani 1 1 d . . . . .
H19 H 0.5799 0.3772 0.3885 0.051 Uiso 1 1 calc R . . . .
C20 C 0.5267(2) 0.44866(13) 0.37813(17) 0.0375(6) Uani 1 1 d . . . . .
C21 C 0.5897(2) 0.46484(13) 0.33181(17) 0.0367(6) Uani 1 1 d . . . . .
C22 C 0.6355(3) 0.42716(14) 0.2926(2) 0.0462(8) Uani 1 1 d . . . . .
H22A H 0.6376 0.4404 0.2445 0.069 Uiso 1 1 calc GR . . . .
H22B H 0.5989 0.3959 0.2863 0.069 Uiso 1 1 calc GR . . . .
H22C H 0.6999 0.4205 0.3213 0.069 Uiso 1 1 calc GR . . . .
C23 C 0.4937(4) 0.32408(17) 0.4715(3) 0.0631(11) Uani 1 1 d . . . . .
H23A H 0.4978 0.3026 0.4302 0.095 Uiso 1 1 calc GR . . . .
H23B H 0.4402 0.3134 0.4907 0.095 Uiso 1 1 calc GR . . . .
H23C H 0.5522 0.3213 0.5101 0.095 Uiso 1 1 calc GR . . . .
C24 C 0.3315(2) 0.49217(16) 0.46476(18) 0.0467(8) Uani 1 1 d . . . . .
H24A H 0.3024 0.4732 0.4988 0.056 Uiso 1 1 calc R . . . .
H24B H 0.3635 0.5219 0.4912 0.056 Uiso 1 1 calc R . . . .
C25 C 0.1842(2) 0.5385(2) 0.4286(2) 0.0592(11) Uani 1 1 d . . . . .
H25A H 0.1537 0.5159 0.4577 0.071 Uiso 1 1 calc R . . . .
H25B H 0.1347 0.5507 0.3865 0.071 Uiso 1 1 calc R . . . .
C26 C 0.2265(3) 0.5828(2) 0.4755(2) 0.0664(12) Uani 1 1 d . . . . .
H26A H 0.1755 0.6048 0.4837 0.080 Uiso 1 1 calc R . . . .
H26B H 0.2638 0.5708 0.5237 0.080 Uiso 1 1 calc R . . . .
C27 C 0.2119(10) 0.4590(6) 0.3676(8) 0.045(3) Uani 0.506(14) 1 d . . P A 1
H27A H 0.2547 0.4440 0.3400 0.054 Uiso 0.506(14) 1 calc R . P A 1
H27B H 0.2102 0.4359 0.4084 0.054 Uiso 0.506(14) 1 calc R . P A 1
C27' C 0.2085(10) 0.4719(8) 0.3517(9) 0.072(5) Uani 0.494(14) 1 d . . P A 2
H27C H 0.2604 0.4586 0.3317 0.087 Uiso 0.494(14) 1 calc R . P A 2
H27D H 0.1975 0.4455 0.3857 0.087 Uiso 0.494(14) 1 calc R . P A 2
C28 C 0.1215(11) 0.4610(9) 0.3214(9) 0.115(6) Uani 0.506(14) 1 d . U P A 1
H28A H 0.0792 0.4790 0.3466 0.138 Uiso 0.506(14) 1 calc R . P A 1
H28B H 0.0972 0.4264 0.3113 0.138 Uiso 0.506(14) 1 calc R . P A 1
C28' C 0.1327(8) 0.4659(5) 0.2942(7) 0.079(4) Uani 0.494(14) 1 d . U P A 2
H28C H 0.1289 0.4309 0.2762 0.095 Uiso 0.494(14) 1 calc R . P A 2
H28D H 0.1372 0.4887 0.2536 0.095 Uiso 0.494(14) 1 calc R . P A 2

loop_
_atom_site_aniso_label
_atom_site_aniso_U_11
_atom_site_aniso_U_22
_atom_site_aniso_U_33
_atom_site_aniso_U_23
_atom_site_aniso_U_13
_atom_site_aniso_U_12
Cu1 0.0333(2) 0.0620(3) 0.0405(3) 0.0022(2) 0.0168(2) -0.0096(2)
Cu2 0.0273(2) 0.0483(3) 0.0361(2) -0.00033(19) 0.00868(17) -0.00397(17)
Cu3 0.0237(2) 0.0643(3) 0.0425(3) -0.0035(2) 0.00533(18) -0.00085(19)
O1 0.0356(11) 0.0586(14) 0.0446(12) -0.0037(11) 0.0182(9) -0.0110(10)
O2 0.0342(11) 0.0552(14) 0.0554(15) -0.0027(12) 0.0040(10) 0.0019(10)
O3 0.0246(10) 0.0863(19) 0.0346(11) 0.0101(11) 0.0085(9) -0.0063(10)
O4 0.0459(14) 0.105(3) 0.0608(18) 0.0340(19) 0.0069(13) -0.0097(15)
O5 0.0220(9) 0.0544(13) 0.0425(12) -0.0009(10) 0.0055(8) -0.0052(8)
O6 0.0396(11) 0.0549(13) 0.0387(11) 0.0048(10) 0.0193(9) -0.0032(10)
O7 0.0671(18) 0.095(2) 0.0546(17) -0.0152(17) 0.0102(15) -0.0069(17)
O8 0.103(7) 0.197(13) 0.085(6) 0.021(7) 0.007(5) -0.044(7)
O8' 0.090(6) 0.176(10) 0.239(10) -0.056(8) 0.010(6) 0.001(5)
N1 0.0365(13) 0.0524(16) 0.0401(14) -0.0042(12) 0.0119(11) -0.0041(12)
N2 0.0351(14) 0.083(2) 0.0434(16) -0.0022(15) 0.0162(12) -0.0142(14)
N3 0.0274(11) 0.0535(16) 0.0320(12) 0.0050(11) 0.0090(10) -0.0023(10)
N4 0.0242(11) 0.078(2) 0.0372(14) -0.0097(14) 0.0072(10) -0.0080(12)
C1 0.0491(19) 0.060(2) 0.050(2) -0.0101(17) 0.0265(16) -0.0189(16)
C2 0.055(2) 0.078(3) 0.071(3) -0.023(2) 0.032(2) -0.026(2)
C3 0.080(3) 0.083(3) 0.113(4) -0.043(3) 0.053(3) -0.045(3)
C4 0.099(4) 0.065(3) 0.111(4) -0.030(3) 0.059(3) -0.037(3)
C5 0.083(3) 0.057(2) 0.072(3) -0.011(2) 0.040(2) -0.018(2)
C6 0.062(2) 0.054(2) 0.0475(19) -0.0079(16) 0.0261(17) -0.0147(17)
C7 0.0539(19) 0.0504(19) 0.0410(17) -0.0050(15) 0.0160(15) -0.0017(15)
C8 0.072(3) 0.053(2) 0.073(3) -0.006(2) 0.010(2) 0.007(2)
C9 0.135(6) 0.072(4) 0.173(8) -0.041(4) 0.091(6) -0.046(4)
C10 0.0433(19) 0.101(4) 0.064(3) -0.030(2) 0.0214(18) -0.030(2)
C11 0.0463(19) 0.080(3) 0.055(2) 0.007(2) 0.0175(17) -0.0225(19)
C12 0.0381(18) 0.097(3) 0.056(2) 0.005(2) 0.0166(16) -0.0225(19)
C13 0.0347(17) 0.098(3) 0.051(2) 0.002(2) 0.0096(15) -0.0103(19)
C14 0.045(2) 0.123(4) 0.052(2) 0.021(3) 0.0016(18) -0.008(2)
C15 0.0274(13) 0.0499(17) 0.0333(15) -0.0038(13) 0.0038(11) -0.0085(12)
C16 0.0323(14) 0.063(2) 0.0313(15) -0.0064(14) 0.0075(12) -0.0133(14)
C17 0.0453(18) 0.060(2) 0.0378(17) -0.0022(15) 0.0107(14) -0.0178(16)
C18 0.0517(19) 0.053(2) 0.0359(16) -0.0033(15) 0.0101(14) -0.0158(15)
C19 0.0418(16) 0.0500(18) 0.0343(15) -0.0022(14) 0.0082(13) -0.0092(14)
C20 0.0295(13) 0.0510(18) 0.0297(14) 0.0003(13) 0.0026(11) -0.0073(12)
C21 0.0286(13) 0.0500(17) 0.0301(14) 0.0029(13) 0.0041(11) -0.0038(12)
C22 0.0462(18) 0.055(2) 0.0400(17) 0.0038(15) 0.0149(14) 0.0024(15)
C23 0.081(3) 0.058(2) 0.055(2) 0.0065(19) 0.026(2) -0.014(2)
C24 0.0343(15) 0.071(2) 0.0348(16) -0.0048(15) 0.0087(13) -0.0088(15)
C25 0.0319(16) 0.100(3) 0.047(2) -0.011(2) 0.0131(14) -0.0016(18)
C26 0.047(2) 0.104(4) 0.048(2) -0.020(2) 0.0098(17) 0.011(2)
C27 0.037(4) 0.049(4) 0.049(6) 0.010(4) 0.010(3) -0.016(3)
C27' 0.034(5) 0.125(16) 0.056(7) -0.049(8) 0.008(4) -0.018(6)
C28 0.081(6) 0.145(10) 0.117(8) -0.010(6) 0.022(5) -0.007(6)
C28' 0.072(5) 0.064(5) 0.072(6) 0.003(5) -0.036(4) -0.017(4)

loop_
_atom_type_symbol
_atom_type_description
_atom_type_scat_dispersion_real
_atom_type_scat_dispersion_imag
_atom_type_scat_source
C C 0.0181 0.0091 'International Tables Vol C Tables 4.2.6.8 and 6.1.1.4'
H H 0.0000 0.0000 'International Tables Vol C Tables 4.2.6.8 and 6.1.1.4'
Cu Cu -1.9646 0.5888 'International Tables Vol C Tables 4.2.6.8 and 6.1.1.4'
N N 0.0311 0.0180 'International Tables Vol C Tables 4.2.6.8 and 6.1.1.4'
O O 0.0492 0.0322 'International Tables Vol C Tables 4.2.6.8 and 6.1.1.4'

loop_
_exptl_crystal_face_index_h
_exptl_crystal_face_index_k
_exptl_crystal_face_index_l
_exptl_crystal_face_perp_dist
_exptl_oxdiff_crystal_face_indexfrac_h
_exptl_oxdiff_crystal_face_indexfrac_k
_exptl_oxdiff_crystal_face_indexfrac_l
_exptl_oxdiff_crystal_face_x
_exptl_oxdiff_crystal_face_y
_exptl_oxdiff_crystal_face_z
-6 13 1 0.0131 -5.9999 12.9989 0.9996 -0.2530 0.9526 0.0140
0 3 12 0.1279 -0.0001 3.0002 12.0002 -0.0308 0.0341 1.0261
0 -3 -12 0.1279 0.0001 -3.0002 -12.0002 0.0308 -0.0341 -1.0261
9 6 -1 0.0187 8.9999 6.0010 -0.9996 0.9871 -0.1104 0.2455
-9 -6 0 0.0104 -8.9999 -6.0010 -0.0004 -0.9785 0.1206 -0.3288
3 16 -1 0.0167 3.0000 15.9999 -1.0000 0.6706 0.6966 0.1498
-3 -16 1 0.0167 -3.0000 -15.9999 1.0000 -0.6706 -0.6966 -0.1498
7 -12 -1 0.0164 6.9999 -11.9988 -0.9995 0.3697 -0.9487 0.0254

loop_
_geom_angle_atom_site_label_1
_geom_angle_atom_site_label_2
_geom_angle_atom_site_label_3
_geom_angle
_geom_angle_site_symmetry_1
_geom_angle_site_symmetry_3
O1 Cu1 O4 102.83(12) . .
O3 Cu1 O1 144.92(11) . .
O3 Cu1 O4 111.88(12) . .
O6 Cu1 O1 94.74(10) . .
O6 Cu1 O3 89.27(10) . .
O6 Cu1 O4 91.69(12) . .
O6 Cu1 N2 167.23(13) . .
N2 Cu1 O1 96.34(12) . .
N2 Cu1 O3 85.32(12) . .
N2 Cu1 O4 79.67(14) . .
O1 Cu2 O5 158.52(10) . .
O1 Cu2 N3 92.70(11) . .
N1 Cu2 O1 93.10(12) . .
N1 Cu2 O5 91.91(11) . .
N1 Cu2 N3 155.27(12) . .
N3 Cu2 O5 91.42(11) . .
O2 Cu3 O3 84.60(11) . 2_655
O2 Cu3 O5 91.05(10) . .
O2 Cu3 O7 88.41(13) . .
O2 Cu3 N4 165.16(13) . .
O3 Cu3 O5 152.36(10) 2_655 .
O3 Cu3 O7 97.16(11) 2_655 .
O3 Cu3 N4 95.71(11) 2_655 .
O5 Cu3 O7 110.01(11) . .
O5 Cu3 N4 95.30(11) . .
N4 Cu3 O7 76.81(13) . .
Cu2 O1 Cu1 108.05(12) . .
C1 O1 Cu1 118.28(19) . .
C1 O1 Cu2 125.9(2) . .
N1 O2 Cu3 119.6(2) . .
Cu1 O3 Cu3 102.15(9) . 2_655
C12 O3 Cu1 110.9(2) . .
C12 O3 Cu3 124.4(2) . 2_655
Cu1 O4 H4 118.3 . .
C14 O4 Cu1 106.7(3) . .
C14 O4 H4 109.5 . .
Cu2 O5 Cu3 112.71(12) . .
C15 O5 Cu2 123.66(18) . .
C15 O5 Cu3 121.95(18) . .
N3 O6 Cu1 113.08(19) . .
C26 O7 Cu3 109.2(3) . .
C28 O8 H8 109.5 . .
C28' O8' H8' 109.5 . .
O2 N1 Cu2 114.0(2) . .
C7 N1 Cu2 130.0(3) . .
C7 N1 O2 115.8(3) . .
C10 N2 Cu1 110.8(2) . .
C10 N2 C11 113.3(4) . .
C10 N2 C13 110.3(3) . .
C11 N2 Cu1 103.4(2) . .
C11 N2 C13 110.8(3) . .
C13 N2 Cu1 108.0(3) . .
O6 N3 Cu2 113.4(2) . .
C21 N3 Cu2 130.1(2) . .
C21 N3 O6 115.1(3) . .
C24 N4 Cu3 105.87(19) . .
C24 N4 C27 102.3(5) . .
C25 N4 Cu3 107.0(3) . .
C25 N4 C24 108.6(3) . .
C25 N4 C27 109.6(7) . .
C27 N4 Cu3 122.7(6) . .
C27' N4 Cu3 108.8(8) . .
C27' N4 C24 117.2(8) . .
C27' N4 C25 108.9(7) . .
O1 C1 C2 117.0(4) . .
O1 C1 C6 123.4(3) . .
C6 C1 C2 119.6(4) . .
C1 C2 C10 121.7(4) . .
C3 C2 C1 119.5(5) . .
C3 C2 C10 118.7(4) . .
C2 C3 H3 118.9 . .
C4 C3 C2 122.1(5) . .
C4 C3 H3 118.9 . .
C3 C4 C5 117.8(5) . .
C3 C4 C9 121.7(5) . .
C5 C4 C9 120.4(6) . .
C4 C5 H5 118.4 . .
C4 C5 C6 123.1(5) . .
C6 C5 H5 118.4 . .
C1 C6 C7 125.8(3) . .
C5 C6 C1 117.8(4) . .
C5 C6 C7 116.4(4) . .
N1 C7 C6 121.0(4) . .
N1 C7 C8 118.3(4) . .
C6 C7 C8 120.8(4) . .
C7 C8 H8A 109.5 . .
C7 C8 H8B 109.5 . .
C7 C8 H8C 109.5 . .
H8A C8 H8B 109.5 . .
H8A C8 H8C 109.5 . .
H8B C8 H8C 109.5 . .
C4 C9 H9A 109.5 . .
C4 C9 H9B 109.5 . .
C4 C9 H9C 109.5 . .
H9A C9 H9B 109.5 . .
H9A C9 H9C 109.5 . .
H9B C9 H9C 109.5 . .
N2 C10 H10A 108.7 . .
N2 C10 H10B 108.7 . .
C2 C10 N2 114.4(4) . .
C2 C10 H10A 108.7 . .
C2 C10 H10B 108.7 . .
H10A C10 H10B 107.6 . .
N2 C11 H11A 109.8 . .
N2 C11 H11B 109.8 . .
N2 C11 C12 109.5(4) . .
H11A C11 H11B 108.2 . .
C12 C11 H11A 109.8 . .
C12 C11 H11B 109.8 . .
O3 C12 C11 111.2(3) . .
O3 C12 H12A 109.4 . .
O3 C12 H12B 109.4 . .
C11 C12 H12A 109.4 . .
C11 C12 H12B 109.4 . .
H12A C12 H12B 108.0 . .
N2 C13 H13A 109.2 . .
N2 C13 H13B 109.2 . .
N2 C13 C14 112.0(3) . .
H13A C13 H13B 107.9 . .
C14 C13 H13A 109.2 . .
C14 C13 H13B 109.2 . .
O4 C14 C13 109.9(3) . .
O4 C14 H14A 109.7 . .
O4 C14 H14B 109.7 . .
C13 C14 H14A 109.7 . .
C13 C14 H14B 109.7 . .
H14A C14 H14B 108.2 . .
O5 C15 C16 118.4(3) . .
O5 C15 C20 122.9(3) . .
C16 C15 C20 118.7(3) . .
C15 C16 C24 119.5(3) . .
C17 C16 C15 120.2(3) . .
C17 C16 C24 120.3(3) . .
C16 C17 H17 118.8 . .
C18 C17 C16 122.3(3) . .
C18 C17 H17 118.8 . .
C17 C18 C19 117.3(4) . .
C17 C18 C23 122.8(3) . .
C19 C18 C23 119.9(4) . .
C18 C19 H19 118.6 . .
C18 C19 C20 122.8(3) . .
C20 C19 H19 118.6 . .
C15 C20 C19 118.7(3) . .
C15 C20 C21 124.4(3) . .
C19 C20 C21 117.0(3) . .
N3 C21 C20 119.4(3) . .
N3 C21 C22 119.7(3) . .
C20 C21 C22 120.9(3) . .
C21 C22 H22A 109.5 . .
C21 C22 H22B 109.5 . .
C21 C22 H22C 109.5 . .
H22A C22 H22B 109.5 . .
H22A C22 H22C 109.5 . .
H22B C22 H22C 109.5 . .
C18 C23 H23A 109.5 . .
C18 C23 H23B 109.5 . .
C18 C23 H23C 109.5 . .
H23A C23 H23B 109.5 . .
H23A C23 H23C 109.5 . .
H23B C23 H23C 109.5 . .
N4 C24 C16 112.5(3) . .
N4 C24 H24A 109.1 . .
N4 C24 H24B 109.1 . .
C16 C24 H24A 109.1 . .
C16 C24 H24B 109.1 . .
H24A C24 H24B 107.8 . .
N4 C25 H25A 109.0 . .
N4 C25 H25B 109.0 . .
N4 C25 C26 112.9(3) . .
H25A C25 H25B 107.8 . .
C26 C25 H25A 109.0 . .
C26 C25 H25B 109.0 . .
O7 C26 C25 109.3(3) . .
O7 C26 H26A 109.8 . .
O7 C26 H26B 109.8 . .
C25 C26 H26A 109.8 . .
C25 C26 H26B 109.8 . .
H26A C26 H26B 108.3 . .
N4 C27 H27A 108.0 . .
N4 C27 H27B 108.0 . .
H27A C27 H27B 107.3 . .
C28 C27 N4 117.0(15) . .
C28 C27 H27A 108.0 . .
C28 C27 H27B 108.0 . .
N4 C27' H27C 101.8 . .
N4 C27' H27D 101.8 . .
H27C C27' H27D 104.7 . .
C28' C27' N4 140.8(17) . .
C28' C27' H27C 101.8 . .
C28' C27' H27D 101.8 . .
O8 C28 H28A 108.9 . .
O8 C28 H28B 108.9 . .
C27 C28 O8 113.2(13) . .
C27 C28 H28A 108.9 . .
C27 C28 H28B 108.9 . .
H28A C28 H28B 107.7 . .
O8' C28' H28C 110.5 . .
O8' C28' H28D 110.5 . .
C27' C28' O8' 106.1(14) . .
C27' C28' H28C 110.5 . .
C27' C28' H28D 110.5 . .
H28C C28' H28D 108.7 . .

loop_
_geom_bond_atom_site_label_1
_geom_bond_atom_site_label_2
_geom_bond_distance
_geom_bond_site_symmetry_2
Cu1 O1 2.030(2) .
Cu1 O3 1.968(2) .
Cu1 O4 2.352(3) .
Cu1 O6 1.876(2) .
Cu1 N2 1.964(3) .
Cu2 O1 1.941(2) .
Cu2 O5 1.944(2) .
Cu2 N1 1.926(3) .
Cu2 N3 1.943(3) .
Cu3 O2 1.894(3) .
Cu3 O3 1.977(2) 2_655
Cu3 O5 1.985(2) .
Cu3 O7 2.406(3) .
Cu3 N4 2.032(3) .
O1 C1 1.359(5) .
O2 N1 1.360(4) .
O3 Cu3 1.977(2) 2_655
O3 C12 1.435(5) .
O4 H4 0.8400 .
O4 C14 1.437(5) .
O5 C15 1.351(4) .
O6 N3 1.371(3) .
O7 C26 1.389(6) .
O8 H8 0.8400 .
O8 C28 1.537(14) .
O8' H8' 0.8400 .
O8' C28' 1.475(14) .
N1 C7 1.302(5) .
N2 C10 1.482(5) .
N2 C11 1.484(5) .
N2 C13 1.488(6) .
N3 C21 1.285(4) .
N4 C24 1.494(5) .
N4 C25 1.494(5) .
N4 C27 1.549(16) .
N4 C27' 1.419(15) .
C1 C2 1.418(5) .
C1 C6 1.409(6) .
C2 C3 1.387(7) .
C2 C10 1.478(7) .
C3 H3 0.9500 .
C3 C4 1.382(9) .
C4 C5 1.384(7) .
C4 C9 1.522(7) .
C5 H5 0.9500 .
C5 C6 1.408(6) .
C6 C7 1.473(5) .
C7 C8 1.488(6) .
C8 H8A 0.9800 .
C8 H8B 0.9800 .
C8 H8C 0.9800 .
C9 H9A 0.9800 .
C9 H9B 0.9800 .
C9 H9C 0.9800 .
C10 H10A 0.9900 .
C10 H10B 0.9900 .
C11 H11A 0.9900 .
C11 H11B 0.9900 .
C11 C12 1.530(7) .
C12 H12A 0.9900 .
C12 H12B 0.9900 .
C13 H13A 0.9900 .
C13 H13B 0.9900 .
C13 C14 1.512(7) .
C14 H14A 0.9900 .
C14 H14B 0.9900 .
C15 C16 1.408(4) .
C15 C20 1.410(5) .
C16 C17 1.394(6) .
C16 C24 1.494(5) .
C17 H17 0.9500 .
C17 C18 1.381(6) .
C18 C19 1.387(5) .
C18 C23 1.519(6) .
C19 H19 0.9500 .
C19 C20 1.413(5) .
C20 C21 1.478(4) .
C21 C22 1.497(5) .
C22 H22A 0.9800 .
C22 H22B 0.9800 .
C22 H22C 0.9800 .
C23 H23A 0.9800 .
C23 H23B 0.9800 .
C23 H23C 0.9800 .
C24 H24A 0.9900 .
C24 H24B 0.9900 .
C25 H25A 0.9900 .
C25 H25B 0.9900 .
C25 C26 1.512(6) .
C26 H26A 0.9900 .
C26 H26B 0.9900 .
C27 H27A 0.9900 .
C27 H27B 0.9900 .
C27 C28 1.393(14) .
C27' H27C 0.9900 .
C27' H27D 0.9900 .
C27' C28' 1.355(12) .
C28 H28A 0.9900 .
C28 H28B 0.9900 .
C28' H28C 0.9900 .
C28' H28D 0.9900 .

loop_
_geom_torsion_atom_site_label_1
_geom_torsion_atom_site_label_2
_geom_torsion_atom_site_label_3
_geom_torsion_atom_site_label_4
_geom_torsion
_geom_torsion_site_symmetry_1
Cu1 O1 C1 C2 -43.7(4) .
Cu1 O1 C1 C6 136.9(3) .
Cu1 O3 C12 C11 -2.8(4) .
Cu1 O4 C14 C13 -17.4(5) .
Cu1 O6 N3 Cu2 48.2(2) .
Cu1 O6 N3 C21 -144.1(2) .
Cu1 N2 C10 C2 -57.7(5) .
Cu1 N2 C11 C12 -46.6(4) .
Cu1 N2 C13 C14 -55.1(4) .
Cu2 O1 C1 C2 170.8(3) .
Cu2 O1 C1 C6 -8.6(5) .
Cu2 O5 C15 C16 154.3(2) .
Cu2 O5 C15 C20 -27.1(4) .
Cu2 N1 C7 C6 -1.8(5) .
Cu2 N1 C7 C8 179.4(3) .
Cu2 N3 C21 C20 -15.9(4) .
Cu2 N3 C21 C22 166.6(2) .
Cu3 O2 N1 Cu2 37.5(3) .
Cu3 O2 N1 C7 -147.5(3) .
Cu3 O3 C12 C11 119.5(3) 2_655
Cu3 O5 C15 C16 -41.5(4) .
Cu3 O5 C15 C20 137.0(2) .
Cu3 O7 C26 C25 -15.9(4) .
Cu3 N4 C24 C16 -69.2(3) .
Cu3 N4 C25 C26 -56.7(4) .
Cu3 N4 C27 C28 -81.3(15) .
Cu3 N4 C27' C28' -70(3) .
O1 Cu1 O6 N3 -29.3(2) .
O1 C1 C2 C3 178.6(4) .
O1 C1 C2 C10 -4.2(6) .
O1 C1 C6 C5 -179.6(4) .
O1 C1 C6 C7 -0.3(6) .
O2 N1 C7 C6 -175.9(3) .
O2 N1 C7 C8 5.4(5) .
O3 Cu1 O6 N3 -174.4(2) .
O3 Cu3 O2 N1 -173.9(2) 2_655
O4 Cu1 O6 N3 73.7(2) .
O5 Cu3 O2 N1 -21.2(2) .
O5 C15 C16 C17 179.2(3) .
O5 C15 C16 C24 -0.7(4) .
O5 C15 C20 C19 -179.6(3) .
O5 C15 C20 C21 0.4(5) .
O6 N3 C21 C20 178.8(2) .
O6 N3 C21 C22 1.4(4) .
O7 Cu3 O2 N1 88.8(2) .
N2 Cu1 O6 N3 120.8(5) .
N2 C11 C12 O3 33.4(5) .
N2 C13 C14 O4 47.1(6) .
N4 Cu3 O2 N1 94.2(5) .
N4 C25 C26 O7 47.4(5) .
N4 C27 C28 O8 69(2) .
N4 C27' C28' O8' -61(3) .
C1 C2 C3 C4 1.3(9) .
C1 C2 C10 N2 63.0(6) .
C1 C6 C7 N1 5.9(6) .
C1 C6 C7 C8 -175.4(4) .
C2 C1 C6 C5 0.9(6) .
C2 C1 C6 C7 -179.8(4) .
C2 C3 C4 C5 0.2(9) .
C2 C3 C4 C9 -178.5(6) .
C3 C2 C10 N2 -119.8(5) .
C3 C4 C5 C6 -1.3(9) .
C4 C5 C6 C1 0.6(7) .
C4 C5 C6 C7 -178.7(5) .
C5 C6 C7 N1 -174.9(4) .
C5 C6 C7 C8 3.9(6) .
C6 C1 C2 C3 -1.9(7) .
C6 C1 C2 C10 175.3(4) .
C9 C4 C5 C6 177.6(6) .
C10 N2 C11 C12 -166.5(3) .
C10 N2 C13 C14 66.1(5) .
C10 C2 C3 C4 -176.0(5) .
C11 N2 C10 C2 57.9(4) .
C11 N2 C13 C14 -167.6(4) .
C13 N2 C10 C2 -177.2(4) .
C13 N2 C11 C12 68.9(4) .
C15 C16 C17 C18 0.7(5) .
C15 C16 C24 N4 64.3(4) .
C15 C20 C21 N3 22.1(4) .
C15 C20 C21 C22 -160.5(3) .
C16 C15 C20 C19 -1.0(4) .
C16 C15 C20 C21 179.0(3) .
C16 C17 C18 C19 -1.4(5) .
C16 C17 C18 C23 178.1(3) .
C17 C16 C24 N4 -115.6(4) .
C17 C18 C19 C20 0.9(5) .
C18 C19 C20 C15 0.3(5) .
C18 C19 C20 C21 -179.7(3) .
C19 C20 C21 N3 -157.9(3) .
C19 C20 C21 C22 19.5(4) .
C20 C15 C16 C17 0.5(4) .
C20 C15 C16 C24 -179.3(3) .
C23 C18 C19 C20 -178.6(3) .
C24 N4 C25 C26 57.2(5) .
C24 N4 C27 C28 160.6(12) .
C24 N4 C27' C28' 170(2) .
C24 C16 C17 C18 -179.4(3) .
C25 N4 C24 C16 176.2(3) .
C25 N4 C27 C28 45.4(14) .
C25 N4 C27' C28' 46(3) .
C27 N4 C24 C16 60.3(8) .
C27 N4 C25 C26 168.2(6) .
C27 N4 C27' C28' 142(6) .
C27' N4 C24 C16 52.3(9) .
C27' N4 C25 C26 -174.1(9) .
C27' N4 C27 C28 -45(4) .

loop_
_platon_squeeze_void_nr
_platon_squeeze_void_average_x
_platon_squeeze_void_average_y
_platon_squeeze_void_average_z
_platon_squeeze_void_volume
_platon_squeeze_void_count_electrons
_platon_squeeze_void_content
1 -0.023 0.250 0.720 916 252 ' '
2 0.068 0.750 0.597 916 252 ' '
